data_7212488
loop_
_publ_author_name
'Odendal, James A.'
'Bruce, Jocelyn C.'
'Koch, Klaus R.'
'Haynes, Delia A.'

_publ_section_title
;
 Packing motifs in organic ammonium carboxylate salts: extension of the
 ring-stacking and ring-laddering concepts
;
_journal_issue 8
_journal_name_full CrystEngComm
_journal_page_first 2398
_journal_paper_doi 10.1039/c000922a
_journal_volume 12
_journal_year 2010
_chemical_formula_moiety 'C6 H14 N 1+ , C2 H3 O2 1-'
_chemical_formula_sum 'C8 H17 N O2'
_chemical_formula_weight 159.23
_chemical_name_common 'cyclohexylammonium acetate'
_chemical_name_systematic
;
?
;
_space_group_IT_number 15
_symmetry_cell_setting monoclinic
_symmetry_space_group_name_Hall '-I 2ya'
_symmetry_space_group_name_H-M 'I 1 2/a 1'
_atom_sites_solution_hydrogens geom
_atom_sites_solution_primary direct
_atom_sites_solution_secondary difmap
_audit_creation_method SHELXL-97
_cell_angle_alpha 90.00
_cell_angle_beta 91.84(3)
_cell_angle_gamma 90.00
_cell_formula_units_Z 8
_cell_length_a 16.064(3)
_cell_length_b 6.4139(13)
_cell_length_c 17.668(4)
_cell_measurement_reflns_used 3468
_cell_measurement_temperature 100(2)
_cell_measurement_theta_max 27.803
_cell_measurement_theta_min 2.3065
_cell_volume 1819.4(6)
_computing_cell_refinement 'APEX II, Bruker 2007'
_computing_data_collection 'APEX II, Bruker 2007'
_computing_data_reduction 'APEX II, Bruker 2007'
_computing_structure_refinement 'SHELXL-97 (Sheldrick, 1997)'
_computing_structure_solution 'SHELXS-97 (Sheldrick, 1990)'
_diffrn_ambient_temperature 100(2)
_diffrn_measured_fraction_theta_full 0.997
_diffrn_measured_fraction_theta_max 0.921
_diffrn_measurement_device_type 'Bruker APEX CCD area-detector'
_diffrn_measurement_method \w
_diffrn_radiation_monochromator graphite
_diffrn_radiation_source 'fine-focus sealed tube'
_diffrn_radiation_type MoK\a
_diffrn_radiation_wavelength 0.71073
_diffrn_reflns_av_R_equivalents 0.0148
_diffrn_reflns_av_sigmaI/netI 0.0166
_diffrn_reflns_limit_h_max 20
_diffrn_reflns_limit_h_min -17
_diffrn_reflns_limit_k_max 7
_diffrn_reflns_limit_k_min -8
_diffrn_reflns_limit_l_max 22
_diffrn_reflns_limit_l_min -22
_diffrn_reflns_number 5258
_diffrn_reflns_theta_full 26.00
_diffrn_reflns_theta_max 28.05
_diffrn_reflns_theta_min 2.31
_diffrn_standards_number 0
_exptl_absorpt_coefficient_mu 0.082
_exptl_absorpt_correction_T_max 0.9975
_exptl_absorpt_correction_T_min 0.9918
_exptl_absorpt_correction_type multi-scan
_exptl_absorpt_process_details '(SADABS; Bruker, 2002)'
_exptl_crystal_colour colourless
_exptl_crystal_density_diffrn 1.163
_exptl_crystal_density_method 'not measured'
_exptl_crystal_description rhombic
_exptl_crystal_F_000 704
_exptl_crystal_size_max 0.10
_exptl_crystal_size_mid 0.05
_exptl_crystal_size_min 0.03
_refine_diff_density_max 0.315
_refine_diff_density_min -0.186
_refine_diff_density_rms 0.040
_refine_ls_extinction_method none
_refine_ls_goodness_of_fit_ref 1.074
_refine_ls_hydrogen_treatment mixed
_refine_ls_matrix_type full
_refine_ls_number_parameters 112
_refine_ls_number_reflns 2036
_refine_ls_number_restraints 0
_refine_ls_restrained_S_all 1.074
_refine_ls_R_factor_all 0.0372
_refine_ls_R_factor_gt 0.0345
_refine_ls_shift/su_max 0.001
_refine_ls_shift/su_mean 0.000
_refine_ls_structure_factor_coef Fsqd
_refine_ls_weighting_details 'calc w=1/[\s^2^(Fo^2^)+(0.0499P)^2^+0.9977P] where P=(Fo^2^+2Fc^2^)/3'
_refine_ls_weighting_scheme calc
_refine_ls_wR_factor_gt 0.0928
_refine_ls_wR_factor_ref 0.0956
_reflns_number_gt 1876
_reflns_number_total 2036
_reflns_threshold_expression >2sigma(I)
_cod_data_source_file c000922a.txt
_cod_data_source_block 3
_cod_original_sg_symbol_H-M I2/a
_cod_database_code 7212488

loop_
_symmetry_equiv_pos_as_xyz
'x, y, z'
'-x+1/2, y, -z'
'x+1/2, y+1/2, z+1/2'
'-x+1, y+1/2, -z+1/2'
'-x, -y, -z'
'x-1/2, -y, z'
'-x+1/2, -y+1/2, -z+1/2'
'x, -y+1/2, z+1/2'

loop_
_atom_site_label
_atom_site_type_symbol
_atom_site_fract_x
_atom_site_fract_y
_atom_site_fract_z
_atom_site_U_iso_or_equiv
_atom_site_adp_type
_atom_site_occupancy
_atom_site_symmetry_multiplicity
_atom_site_calc_flag
_atom_site_refinement_flags
O1 O 0.59216(4) 0.74807(11) 0.22035(4) 0.01989(18) Uani 1 1 d .
O2 O 0.65568(5) 1.03702(11) 0.18126(4) 0.02301(19) Uani 1 1 d .
C1 C 0.64893(5) 0.84373(15) 0.18581(5) 0.0159(2) Uani 1 1 d .
C2 C 0.71304(6) 0.70951(17) 0.14742(6) 0.0240(2) Uani 1 1 d .
H2A H 0.7001 0.5620 0.1554 0.036 Uiso 0.50 1 calc PR
H2B H 0.7686 0.7403 0.1691 0.036 Uiso 0.50 1 calc PR
H2C H 0.7118 0.7397 0.0930 0.036 Uiso 0.50 1 calc PR
H2D H 0.7536 0.7993 0.1230 0.036 Uiso 0.50 1 calc PR
H2E H 0.6851 0.6210 0.1092 0.036 Uiso 0.50 1 calc PR
H2F H 0.7419 0.6216 0.1853 0.036 Uiso 0.50 1 calc PR
N1 N 0.57597(5) 0.33482(13) 0.26529(4) 0.01645(19) Uani 1 1 d .
H1N H 0.5191(9) 0.317(2) 0.2678(7) 0.025(3) Uiso 1 1 d .
H2N H 0.5991(8) 0.232(2) 0.2343(8) 0.028(3) Uiso 1 1 d .
H3N H 0.5868(8) 0.466(2) 0.2470(8) 0.030(3) Uiso 1 1 d .
C3 C 0.61304(6) 0.31396(15) 0.34386(5) 0.0164(2) Uani 1 1 d .
H3 H 0.6748 0.3312 0.3417 0.020 Uiso 1 1 calc R
C4 C 0.57895(6) 0.48286(15) 0.39507(5) 0.0181(2) Uani 1 1 d .
H4A H 0.5175 0.4725 0.3957 0.022 Uiso 1 1 calc R
H4B H 0.5935 0.6220 0.3751 0.022 Uiso 1 1 calc R
C5 C 0.61548(6) 0.45841(16) 0.47575(5) 0.0211(2) Uani 1 1 d .
H5A H 0.6762 0.4854 0.4757 0.025 Uiso 1 1 calc R
H5B H 0.5900 0.5632 0.5090 0.025 Uiso 1 1 calc R
C6 C 0.60025(7) 0.24030(16) 0.50748(5) 0.0226(2) Uani 1 1 d .
H6A H 0.6287 0.2270 0.5578 0.027 Uiso 1 1 calc R
H6B H 0.5398 0.2198 0.5140 0.027 Uiso 1 1 calc R
C7 C 0.63264(7) 0.07284(16) 0.45444(6) 0.0233(2) Uani 1 1 d .
H7A H 0.6187 -0.0667 0.4744 0.028 Uiso 1 1 calc R
H7B H 0.6940 0.0832 0.4526 0.028 Uiso 1 1 calc R
C8 C 0.59452(6) 0.09730(15) 0.37454(5) 0.0189(2) Uani 1 1 d .
H8A H 0.6179 -0.0097 0.3408 0.023 Uiso 1 1 calc R
H8B H 0.5335 0.0762 0.3756 0.023 Uiso 1 1 calc R

loop_
_atom_site_aniso_label
_atom_site_aniso_U_11
_atom_site_aniso_U_22
_atom_site_aniso_U_33
_atom_site_aniso_U_23
_atom_site_aniso_U_13
_atom_site_aniso_U_12
O1 0.0177(3) 0.0172(4) 0.0250(4) 0.0015(3) 0.0041(3) 0.0003(2)
O2 0.0303(4) 0.0152(4) 0.0240(4) -0.0001(3) 0.0082(3) 0.0001(3)
C1 0.0164(4) 0.0171(5) 0.0142(4) -0.0010(3) -0.0011(3) 0.0013(3)
C2 0.0221(5) 0.0216(5) 0.0287(5) -0.0034(4) 0.0069(4) 0.0031(4)
N1 0.0170(4) 0.0145(4) 0.0180(4) 0.0003(3) 0.0027(3) 0.0000(3)
C3 0.0154(4) 0.0160(5) 0.0179(4) -0.0011(3) 0.0011(3) 0.0002(3)
C4 0.0203(4) 0.0134(4) 0.0208(5) -0.0013(3) 0.0033(4) 0.0003(3)
C5 0.0238(5) 0.0189(5) 0.0206(5) -0.0046(4) 0.0009(4) -0.0003(4)
C6 0.0283(5) 0.0207(5) 0.0186(4) -0.0006(4) -0.0001(4) 0.0032(4)
C7 0.0299(5) 0.0183(5) 0.0215(5) -0.0003(4) -0.0030(4) 0.0059(4)
C8 0.0231(5) 0.0144(5) 0.0190(5) -0.0010(3) -0.0004(4) 0.0026(4)

loop_
_atom_type_symbol
_atom_type_description
_atom_type_scat_dispersion_real
_atom_type_scat_dispersion_imag
_atom_type_scat_source
C C 0.0033 0.0016 'International Tables Vol C Tables 4.2.6.8 and 6.1.1.4'
H H 0.0000 0.0000 'International Tables Vol C Tables 4.2.6.8 and 6.1.1.4'
N N 0.0061 0.0033 'International Tables Vol C Tables 4.2.6.8 and 6.1.1.4'
O O 0.0106 0.0060 'International Tables Vol C Tables 4.2.6.8 and 6.1.1.4'

loop_
_geom_angle_atom_site_label_1
_geom_angle_atom_site_label_2
_geom_angle_atom_site_label_3
_geom_angle
O2 C1 O1 125.16(9)
O2 C1 C2 118.23(9)
O1 C1 C2 116.61(9)
N1 C3 C4 110.29(8)
N1 C3 C8 109.54(7)
C4 C3 C8 111.03(8)
C3 C4 C5 110.21(8)
C6 C5 C4 111.93(8)
C7 C6 C5 110.89(8)
C6 C7 C8 111.10(8)
C3 C8 C7 110.18(8)

loop_
_geom_bond_atom_site_label_1
_geom_bond_atom_site_label_2
_geom_bond_distance
O1 C1 1.2712(12)
O2 C1 1.2473(12)
C1 C2 1.5188(13)
N1 C3 1.4987(12)
C3 C4 1.5244(13)
C3 C8 1.5244(13)
C4 C5 1.5321(14)
C5 C6 1.5297(14)
C6 C7 1.5277(14)
C7 C8 1.5288(14)

loop_
_geom_hbond_atom_site_label_D
_geom_hbond_atom_site_label_H
_geom_hbond_atom_site_label_A
_geom_hbond_distance_DH
_geom_hbond_distance_HA
_geom_hbond_distance_DA
_geom_hbond_angle_DHA
_geom_hbond_site_symmetry_A
N1 H3N O1 0.920(15) 1.872(16) 2.7815(12) 169.4(12) .
N1 H1N O1 0.923(14) 1.860(14) 2.7771(12) 172.2(12) 4_545
N1 H2N O2 0.940(14) 1.824(14) 2.7593(12) 173.0(12) 1_545
